data_4122852
loop_
_publ_author_name
'Johnson, Jacob A.'
'Zhang, Xu'
'Reeson, Tyler C.'
'Chen, Yu-Sheng'
'Zhang, Jian'

_publ_section_title
;
 Facile Control of the Charge Density and Photocatalytic Activity of an
 Anionic Indium Porphyrin Framework via in Situ Metalation.
;
_journal_name_full 'Journal of the American Chemical Society'
_journal_page_first 141028135635006
_journal_paper_doi 10.1021/ja5092672
_journal_year 2014
_chemical_formula_moiety 'C100 H52 In3 N4 O16'
_chemical_formula_sum 'C100 H52 In3 N4 O16'
_chemical_formula_weight 1909.92
_chemical_melting_point ?
_chemical_name_systematic
; 
 ? 
;
_space_group_IT_number 58
_symmetry_cell_setting orthorhombic
_symmetry_space_group_name_Hall '-P 2 2n'
_symmetry_space_group_name_H-M 'P n n m'
_atom_sites_solution_hydrogens geom
_atom_sites_solution_primary direct
_atom_sites_solution_secondary difmap
_audit_creation_method SHELXL-97
_cell_angle_alpha 90.00
_cell_angle_beta 90.00
_cell_angle_gamma 90.00
_cell_formula_units_Z 2
_cell_length_a 23.881(2)
_cell_length_b 23.915(2)
_cell_length_c 28.808(2)
_cell_measurement_temperature 100(2)
_cell_volume 16453(2)
_computing_cell_refinement 'Bruker SAINT'
_computing_data_collection 'Bruker APEX2'
_computing_data_reduction 'Bruker SAINT'
_computing_molecular_graphics 'Bruker SHELXTL'
_computing_publication_material 'Bruker SHELXTL'
_computing_structure_refinement 'SHELXL-97 (Sheldrick, 2008)'
_computing_structure_solution 'SHELXS-97 (Sheldrick, 2008)'
_diffrn_ambient_temperature 100(2)
_diffrn_measured_fraction_theta_full 0.985
_diffrn_measured_fraction_theta_max 0.985
_diffrn_measurement_device_type 'Bruker APEX-II CCD'
_diffrn_measurement_method '\w and \f scans'
_diffrn_radiation_source 'fine-focus sealed tube'
_diffrn_radiation_type Synchrotron
_diffrn_radiation_wavelength 0.44280
_diffrn_reflns_av_R_equivalents 0.0780
_diffrn_reflns_av_sigmaI/netI 0.0827
_diffrn_reflns_limit_h_max 25
_diffrn_reflns_limit_h_min -24
_diffrn_reflns_limit_k_max 25
_diffrn_reflns_limit_k_min -25
_diffrn_reflns_limit_l_max 26
_diffrn_reflns_limit_l_min -31
_diffrn_reflns_number 116966
_diffrn_reflns_theta_full 13.85
_diffrn_reflns_theta_max 13.85
_diffrn_reflns_theta_min 0.87
_exptl_absorpt_coefficient_mu 0.340
_exptl_absorpt_correction_type multi-scan
_exptl_absorpt_process_details 'SADABS (Sheldrick, 2008)'
_exptl_crystal_colour Red
_exptl_crystal_density_diffrn 0.386
_exptl_crystal_density_meas ?
_exptl_crystal_density_method 'not measured'
_exptl_crystal_description Octahedron
_exptl_crystal_F_000 1910
_exptl_crystal_size_max 0.20
_exptl_crystal_size_mid 0.20
_exptl_crystal_size_min 0.20
_refine_diff_density_max 0.669
_refine_diff_density_min -0.887
_refine_diff_density_rms 0.076
_refine_ls_extinction_coef 0.0102(14)
_refine_ls_extinction_expression Fc^*^=kFc[1+0.001xFc^2^\l^3^/sin(2\q)]^-1/4^
_refine_ls_extinction_method SHELXL
_refine_ls_goodness_of_fit_ref 0.887
_refine_ls_hydrogen_treatment constr
_refine_ls_matrix_type full
_refine_ls_number_parameters 283
_refine_ls_number_reflns 10981
_refine_ls_number_restraints 125
_refine_ls_restrained_S_all 0.909
_refine_ls_R_factor_all 0.1738
_refine_ls_R_factor_gt 0.0990
_refine_ls_shift/su_max 0.000
_refine_ls_shift/su_mean 0.000
_refine_ls_structure_factor_coef Fsqd
_refine_ls_weighting_details 'calc w=1/[\s^2^(Fo^2^)+(0.1748P)^2^+0.0000P] where P=(Fo^2^+2Fc^2^)/3'
_refine_ls_weighting_scheme calc
_refine_ls_wR_factor_gt 0.2567
_refine_ls_wR_factor_ref 0.2858
_reflns_number_gt 4438
_reflns_number_total 10981
_reflns_threshold_expression >2sigma(I)
_cod_data_source_file ja5092672_si_003.cif
_cod_data_source_block UNLPF10
_cod_depositor_comments
;
The following automatic conversions were performed:

'_chemical_melting_point' value 'not measured' was changed to '?' -
the value is undefined or not given.

'_symmetry_cell_setting' value
'Orthorhombic' changed to 'orthorhombic' according to
/home/saulius/struct/COD-crude-data--automatic-downloads/rss-feeds/ACS/lib/dictionaries/cif_core.dic
dictionary named 'cif_core.dic' version 2.4.2 from 2011-04-26.

Automatic conversion script
Id: cif_fix_values 2827 2014-09-09 07:05:25Z andrius 

The following automatic conversions were performed:

'_exptl_crystal_density_meas' value 'not measured' was changed to '?'
- the value is perceived as not measured.

Automatic conversion script
Id: cif_fix_values 3008 2015-01-20 13:52:24Z robertas 
;
_cod_original_sg_symbol_H-M Pnnm
_cod_database_code 4122852

loop_
_symmetry_equiv_pos_as_xyz
'x, y, z'
'-x, -y, z'
'-x+1/2, y+1/2, -z+1/2'
'x+1/2, -y+1/2, -z+1/2'
'-x, -y, -z'
'x, y, -z'
'x-1/2, -y-1/2, z-1/2'
'-x-1/2, y-1/2, z-1/2'

loop_
_atom_site_label
_atom_site_type_symbol
_atom_site_fract_x
_atom_site_fract_y
_atom_site_fract_z
_atom_site_U_iso_or_equiv
_atom_site_adp_type
_atom_site_occupancy
_atom_site_symmetry_multiplicity
_atom_site_calc_flag
_atom_site_refinement_flags
In1 In 0.5000 0.5000 0.25017(2) 0.1169(4) Uani 1 2 d SDU
In2 In 0.5000 0.0000 0.5000 1.045(10) Uani 1 4 d SU
O1 O 0.08447(14) 0.03429(14) 0.23517(16) 0.1108(13) Uani 1 1 d U
O2 O 0.06192(15) 0.02184(13) 0.31009(15) 0.1144(12) Uani 1 1 d U
O3 O 0.46611(14) 0.41516(14) 0.23554(15) 0.1068(12) Uani 1 1 d U
O4 O 0.47874(13) 0.43815(14) 0.30993(15) 0.1099(11) Uani 1 1 d U
N1 N 0.4403(3) 0.0593(3) 0.5000 0.132(2) Uani 1 2 d SDU
N2 N 0.5000 0.0000 0.4302(3) 0.132(2) Uani 1 2 d SU
C1 C 0.46275(17) 0.4050(2) 0.2774(3) 0.0922(15) Uani 1 1 d DU
C2 C 0.44234(17) 0.34685(19) 0.2941(2) 0.0874(14) Uani 1 1 d DU
C3 C 0.4207(2) 0.3116(2) 0.2578(2) 0.1226(19) Uani 1 1 d U
H3A H 0.4195 0.3231 0.2270 0.147 Uiso 1 1 calc R
C4 C 0.4013(2) 0.2585(2) 0.2720(2) 0.1135(18) Uani 1 1 d U
H4A H 0.3852 0.2344 0.2504 0.136 Uiso 1 1 calc R
C5 C 0.40613(19) 0.2428(2) 0.3164(2) 0.0987(16) Uani 1 1 d U
C6 C 0.4297(2) 0.2769(2) 0.3517(2) 0.1265(19) Uani 1 1 d U
H6A H 0.4330 0.2640 0.3820 0.152 Uiso 1 1 calc R
C7 C 0.4480(2) 0.3317(2) 0.3391(2) 0.1094(17) Uani 1 1 d U
H7A H 0.4631 0.3560 0.3610 0.131 Uiso 1 1 calc R
C8 C 0.3862(2) 0.1850(2) 0.3331(2) 0.1113(17) Uani 1 1 d U
C9 C 0.3353(2) 0.1649(2) 0.3180(2) 0.137(2) Uani 1 1 d U
H9A H 0.3144 0.1857 0.2969 0.165 Uiso 1 1 calc R
C10 C 0.3148(2) 0.1142(2) 0.3340(2) 0.1133(17) Uani 1 1 d U
C11 C 0.3455(2) 0.0842(2) 0.36534(19) 0.1074(17) Uani 1 1 d U
H11A H 0.3312 0.0510 0.3772 0.129 Uiso 1 1 calc R
C12 C 0.3973(2) 0.1025(2) 0.3796(2) 0.1107(16) Uani 1 1 d U
C13 C 0.41544(18) 0.1550(2) 0.36550(18) 0.1025(16) Uani 1 1 d U
H13A H 0.4479 0.1700 0.3783 0.123 Uiso 1 1 calc R
C14 C 0.25780(19) 0.0947(2) 0.3176(2) 0.1056(17) Uani 1 1 d U
C15 C 0.2416(2) 0.0987(2) 0.2719(3) 0.1188(18) Uani 1 1 d U
H15A H 0.2661 0.1139 0.2501 0.143 Uiso 1 1 calc R
C16 C 0.1884(3) 0.0801(2) 0.2580(2) 0.132(2) Uani 1 1 d U
H16A H 0.1765 0.0821 0.2273 0.158 Uiso 1 1 calc R
C17 C 0.15290(19) 0.05738(18) 0.2947(2) 0.0900(15) Uani 1 1 d U
C18 C 0.1698(2) 0.0525(2) 0.3385(2) 0.1125(18) Uani 1 1 d U
H18A H 0.1461 0.0374 0.3609 0.135 Uiso 1 1 calc R
C19 C 0.2233(2) 0.0705(2) 0.3505(2) 0.134(2) Uani 1 1 d U
H19A H 0.2360 0.0662 0.3808 0.161 Uiso 1 1 calc R
C20M C 0.0958(2) 0.0379(2) 0.2769(3) 0.110(2) Uani 1 1 d U
C21 C 0.42783(18) 0.07250(19) 0.4174(2) 0.0907(14) Uani 1 1 d U
C22 C 0.4165(2) 0.0834(2) 0.4611(2) 0.1175(18) Uani 1 1 d DU
C23 C 0.3746(2) 0.1256(2) 0.47774(17) 0.132(2) Uani 1 1 d DU
H23A H 0.3524 0.1481 0.4589 0.159 Uiso 1 1 calc R
C24 C 0.46706(19) 0.0320(2) 0.3991(3) 0.1300(19) Uani 1 1 d U
C25 C 0.4819(2) 0.0184(2) 0.3518(3) 0.144(2) Uani 1 1 d U
H25A H 0.4665 0.0347 0.3255 0.173 Uiso 1 1 calc R

loop_
_atom_site_aniso_label
_atom_site_aniso_U_11
_atom_site_aniso_U_22
_atom_site_aniso_U_33
_atom_site_aniso_U_23
_atom_site_aniso_U_13
_atom_site_aniso_U_12
In1 0.0733(5) 0.0895(5) 0.1879(8) 0.000 0.000 -0.0007(3)
In2 1.361(18) 1.441(19) 0.333(4) 0.000 0.000 1.059(17)
O1 0.062(2) 0.077(2) 0.193(4) 0.013(3) -0.042(2) -0.0143(17)
O2 0.079(2) 0.0665(19) 0.197(4) 0.000(2) -0.013(2) 0.0003(18)
O3 0.067(2) 0.088(2) 0.166(3) 0.038(2) -0.014(2) -0.0110(18)
O4 0.0541(19) 0.088(2) 0.188(3) -0.003(2) -0.018(2) -0.0016(17)
N1 0.133(5) 0.154(6) 0.110(5) 0.000 0.000 -0.094(3)
N2 0.050(4) 0.067(4) 0.280(6) 0.000 0.000 0.007(3)
C1 0.033(3) 0.094(3) 0.149(5) 0.015(3) -0.031(3) -0.003(2)
C2 0.040(2) 0.075(3) 0.147(5) 0.010(3) 0.000(3) 0.009(2)
C3 0.103(4) 0.104(4) 0.160(5) 0.023(3) -0.017(3) -0.038(3)
C4 0.105(4) 0.085(3) 0.150(5) 0.004(3) -0.037(4) -0.015(3)
C5 0.066(3) 0.081(3) 0.148(5) 0.014(3) -0.010(3) 0.000(2)
C6 0.117(4) 0.106(4) 0.157(5) 0.018(3) -0.040(4) -0.028(3)
C7 0.098(4) 0.086(3) 0.144(5) 0.006(3) -0.016(4) -0.008(3)
C8 0.070(3) 0.089(3) 0.175(5) 0.008(3) -0.031(3) -0.006(3)
C9 0.081(4) 0.108(4) 0.222(6) 0.070(4) -0.069(4) -0.017(3)
C10 0.061(3) 0.097(4) 0.181(5) 0.035(4) -0.007(3) -0.009(3)
C11 0.070(3) 0.081(3) 0.172(5) 0.023(3) -0.031(3) -0.026(3)
C12 0.064(3) 0.085(3) 0.182(5) 0.016(3) -0.017(3) -0.007(3)
C13 0.056(3) 0.095(3) 0.156(5) 0.027(3) -0.028(3) -0.029(3)
C14 0.053(3) 0.090(3) 0.174(6) 0.030(4) -0.014(3) 0.003(2)
C15 0.057(3) 0.118(4) 0.181(5) 0.031(4) -0.004(3) -0.017(3)
C16 0.095(4) 0.109(4) 0.193(6) 0.024(4) -0.028(4) -0.038(3)
C17 0.051(3) 0.063(3) 0.156(5) 0.006(3) -0.020(3) 0.008(2)
C18 0.056(3) 0.114(4) 0.168(5) 0.025(4) -0.019(3) 0.001(3)
C19 0.071(4) 0.154(5) 0.178(5) 0.051(4) -0.016(3) -0.026(3)
C20M 0.066(4) 0.071(4) 0.192(6) 0.039(4) -0.027(4) 0.006(3)
C21 0.056(3) 0.085(3) 0.131(4) 0.013(3) -0.009(3) 0.003(2)
C22 0.100(4) 0.128(4) 0.125(5) -0.038(4) 0.048(4) -0.068(3)
C23 0.097(4) 0.119(4) 0.181(7) -0.012(3) 0.010(3) -0.008(3)
C24 0.042(3) 0.073(3) 0.275(6) -0.033(4) 0.025(4) -0.004(2)
C25 0.098(5) 0.096(5) 0.237(6) -0.020(4) 0.040(4) 0.012(3)

loop_
_atom_type_symbol
_atom_type_description
_atom_type_scat_dispersion_real
_atom_type_scat_dispersion_imag
_atom_type_scat_source
C C 0.0015 0.0009 'International Tables Vol C Tables 4.2.6.8 and 6.1.1.4'
H H 0.0000 0.0000 'International Tables Vol C Tables 4.2.6.8 and 6.1.1.4'
N N 0.0030 0.0019 'International Tables Vol C Tables 4.2.6.8 and 6.1.1.4'
O O 0.0056 0.0036 'International Tables Vol C Tables 4.2.6.8 and 6.1.1.4'
In In -1.2843 0.8542 'International Tables Vol C Tables 4.2.6.8 and 6.1.1.4'

loop_
_geom_angle_atom_site_label_1
_geom_angle_atom_site_label_2
_geom_angle_atom_site_label_3
_geom_angle
_geom_angle_site_symmetry_1
_geom_angle_site_symmetry_3
O1 In1 O1 158.0(2) 3 4
O1 In1 O3 92.43(13) 3 .
O1 In1 O3 91.71(13) 4 .
O1 In1 O3 91.71(13) 3 2_665
O1 In1 O3 92.43(13) 4 2_665
O3 In1 O3 158.2(2) . 2_665
O1 In1 O4 79.77(13) 3 2_665
O1 In1 O4 84.01(13) 4 2_665
O3 In1 O4 143.10(17) . 2_665
O3 In1 O4 58.72(12) 2_665 2_665
O1 In1 O4 84.01(13) 3 .
O1 In1 O4 79.77(13) 4 .
O3 In1 O4 58.72(12) . .
O3 In1 O4 143.10(17) 2_665 .
O4 In1 O4 84.5(2) 2_665 .
O1 In1 O2 58.93(13) 3 3
O1 In1 O2 143.01(19) 4 3
O3 In1 O2 80.39(13) . 3
O3 In1 O2 83.44(13) 2_665 3
O4 In1 O2 123.04(12) 2_665 3
O4 In1 O2 123.59(12) . 3
O1 In1 O2 143.01(19) 3 4
O1 In1 O2 58.93(13) 4 4
O3 In1 O2 83.44(13) . 4
O3 In1 O2 80.39(13) 2_665 4
O4 In1 O2 123.59(12) 2_665 4
O4 In1 O2 123.04(12) . 4
O2 In1 O2 84.2(2) 3 4
O1 In1 C1 85.98(13) 3 2_665
O1 In1 C1 87.34(15) 4 2_665
O3 In1 C1 173.1(2) . 2_665
O3 In1 C1 28.73(15) 2_665 2_665
O4 In1 C1 30.01(15) 2_665 2_665
O4 In1 C1 114.4(2) . 2_665
O2 In1 C1 104.39(17) 3 2_665
O2 In1 C1 101.85(15) 4 2_665
O1 In1 C1 87.34(15) 3 .
O1 In1 C1 85.98(13) 4 .
O3 In1 C1 28.73(15) . .
O3 In1 C1 173.1(2) 2_665 .
O4 In1 C1 114.4(2) 2_665 .
O4 In1 C1 30.01(15) . .
O2 In1 C1 101.85(15) 3 .
O2 In1 C1 104.39(17) 4 .
C1 In1 C1 144.4(3) 2_665 .
O1 In1 C20M 28.57(18) 3 3
O1 In1 C20M 173.4(3) 4 3
O3 In1 C20M 86.62(14) . 3
O3 In1 C20M 86.81(16) 2_665 3
O4 In1 C20M 101.16(17) 2_665 3
O4 In1 C20M 104.70(19) . 3
O2 In1 C20M 30.37(17) 3 3
O2 In1 C20M 114.5(3) 4 3
C1 In1 C20M 95.08(16) 2_665 3
C1 In1 C20M 95.53(16) . 3
O1 In1 C20M 173.4(3) 3 4
O1 In1 C20M 28.57(18) 4 4
O3 In1 C20M 86.81(16) . 4
O3 In1 C20M 86.62(14) 2_665 4
O4 In1 C20M 104.70(19) 2_665 4
O4 In1 C20M 101.16(17) . 4
O2 In1 C20M 114.5(3) 3 4
O2 In1 C20M 30.37(17) 4 4
C1 In1 C20M 95.53(16) 2_665 4
C1 In1 C20M 95.08(16) . 4
C20M In1 C20M 144.8(4) 3 4
N1 In2 N1 180.000(1) 5_656 .
N1 In2 N2 90.0 5_656 .
N1 In2 N2 90.0 . .
N1 In2 N2 90.0 5_656 5_656
N1 In2 N2 90.0 . 5_656
N2 In2 N2 180.000(2) . 5_656
C20M O1 In1 92.3(4) . 3_545
C20M O2 In1 85.1(4) . 3_545
C1 O3 In1 91.0(3) . .
C1 O4 In1 85.2(3) . .
C22 N1 C22 108.3(7) 6_556 .
C22 N1 In2 125.9(4) 6_556 .
C22 N1 In2 125.9(4) . .
C24 N2 C24 101.6(8) . 2_655
C24 N2 In2 129.2(4) . .
C24 N2 In2 129.2(4) 2_655 .
O3 C1 O4 125.0(5) . .
O3 C1 C2 120.1(6) . .
O4 C1 C2 114.7(5) . .
O3 C1 In1 60.3(3) . .
O4 C1 In1 64.8(3) . .
C2 C1 In1 178.0(3) . .
C7 C2 C3 125.2(5) . .
C7 C2 C1 120.4(5) . .
C3 C2 C1 114.3(5) . .
C4 C3 C2 115.7(5) . .
C5 C4 C3 120.1(5) . .
C4 C5 C6 123.8(5) . .
C4 C5 C8 121.6(5) . .
C6 C5 C8 114.5(5) . .
C5 C6 C7 117.9(5) . .
C2 C7 C6 117.2(5) . .
C13 C8 C9 118.9(5) . .
C13 C8 C5 121.7(4) . .
C9 C8 C5 119.1(5) . .
C8 C9 C10 120.7(5) . .
C11 C10 C9 119.3(5) . .
C11 C10 C14 121.7(5) . .
C9 C10 C14 118.9(5) . .
C10 C11 C12 120.9(5) . .
C11 C12 C13 118.7(5) . .
C11 C12 C21 120.3(5) . .
C13 C12 C21 119.7(4) . .
C8 C13 C12 120.9(4) . .
C15 C14 C19 121.2(5) . .
C15 C14 C10 121.9(5) . .
C19 C14 C10 116.8(6) . .
C14 C15 C16 120.3(5) . .
C15 C16 C17 115.8(5) . .
C18 C17 C16 123.0(5) . .
C18 C17 C20M 124.2(6) . .
C16 C17 C20M 112.7(6) . .
C17 C18 C19 119.0(5) . .
C14 C19 C18 120.5(6) . .
O1 C20M O2 123.7(6) . .
O1 C20M C17 122.9(7) . .
O2 C20M C17 113.2(6) . .
O1 C20M In1 59.2(3) . 3_545
O2 C20M In1 64.5(3) . 3_545
C17 C20M In1 176.6(4) . 3_545
C22 C21 C24 127.9(6) . .
C22 C21 C12 120.2(5) . .
C24 C21 C12 111.8(6) . .
C21 C22 N1 127.5(5) . .
C21 C22 C23 125.2(6) . .
N1 C22 C23 107.3(5) . .
C23 C23 C22 108.6(3) 6_556 .
N2 C24 C25 109.8(5) . .
N2 C24 C21 119.4(7) . .
C25 C24 C21 130.7(6) . .
C25 C25 C24 109.4(3) 2_655 .

loop_
_geom_bond_atom_site_label_1
_geom_bond_atom_site_label_2
_geom_bond_distance
_geom_bond_site_symmetry_2
In1 O1 2.218(3) 3
In1 O1 2.218(3) 4
In1 O3 2.225(3) .
In1 O3 2.225(3) 2_665
In1 O4 2.326(4) 2_665
In1 O4 2.326(4) .
In1 O2 2.339(4) 3
In1 O2 2.339(4) 4
In1 C1 2.561(5) 2_665
In1 C1 2.561(5) .
In1 C20M 2.581(6) 3
In1 C20M 2.581(6) 4
In2 N1 2.011(7) 5_656
In2 N1 2.011(7) .
In2 N2 2.011(9) .
In2 N2 2.011(9) 5_656
O1 C20M 1.236(7) .
O1 In1 2.218(3) 3_545
O2 C20M 1.310(7) .
O2 In1 2.339(4) 3_545
O3 C1 1.231(6) .
O4 C1 1.286(6) .
N1 C22 1.381(6) 6_556
N1 C22 1.381(6) .
N2 C24 1.416(9) .
N2 C24 1.416(9) 2_655
C1 C2 1.552(6) .
C2 C7 1.352(6) .
C2 C3 1.440(7) .
C3 C4 1.412(7) .
C4 C5 1.338(6) .
C5 C6 1.421(7) .
C5 C8 1.539(7) .
C6 C7 1.428(7) .
C8 C13 1.369(6) .
C8 C9 1.377(6) .
C9 C10 1.386(6) .
C10 C11 1.367(6) .
C10 C14 1.515(7) .
C11 C12 1.374(6) .
C12 C13 1.389(6) .
C12 C21 1.493(6) .
C14 C15 1.376(7) .
C14 C19 1.381(7) .
C15 C16 1.406(7) .
C16 C17 1.462(7) .
C17 C18 1.329(6) .
C17 C20M 1.530(7) .
C18 C19 1.393(7) .
C20M In1 2.581(6) 3_545
C21 C22 1.315(6) .
C21 C24 1.447(7) .
C22 C23 1.499(6) .
C23 C23 1.283(10) 6_556
C24 C25 1.444(8) .
C25 C25 1.233(10) 2_655
